data_2020922
loop_
_publ_author_name
'Rajam, Ammaiyappan'
'Muthiah, P. Thomas'
'Butcher, Ray J.'
'Jasinski, Jerry P.'
'Glidewell, Christopher'

_publ_section_title
;
 Cation tautomerism, twinning and disorder in the triclinic and monoclinic
 forms of 4-amino-5-chloro-2,6-dimethylpyrimidinium
 5-chloro-2-hydroxybenzoate and a new disordered refinement of
 2-amino-4,6-dimethoxypyrimidin-1-ium thiophene-2-carboxylate
;
_journal_coeditor_code YF3127
_journal_issue 11
_journal_name_full 'Acta Crystallographica Section C'
_journal_page_first 862
_journal_page_last 868
_journal_paper_doi 10.1107/S2053229617013481
_journal_volume 73
_journal_year 2017
_chemical_formula_iupac 'C6 H10 N3 O2 +, C5 H3 O2 S -'
_chemical_formula_moiety 'C6 H10 N3 O2 +, C5 H3 O2 S -'
_chemical_formula_sum 'C11 H13 N3 O4 S'
_chemical_formula_weight 283.30
_chemical_name_systematic
;
2-Amino-4,6-dimethoxypyrimidin-1ium thiophene-2-carboxylate
;
_space_group_crystal_system monoclinic
_space_group_IT_number 14
_space_group_name_Hall '-P 2yn'
_space_group_name_H-M_alt 'P 1 21/n 1'
_symmetry_space_group_name_Hall '-P 2yn'
_symmetry_space_group_name_H-M 'P 1 21/n 1'
_atom_sites_solution_hydrogens mixed
_audit_creation_method SHELXL-2014
_cell_angle_alpha 90
_cell_angle_beta 93.928(4)
_cell_angle_gamma 90
_cell_formula_units_Z 4
_cell_length_a 6.7335(3)
_cell_length_b 7.6307(4)
_cell_length_c 25.0638(10)
_cell_measurement_reflns_used 4262
_cell_measurement_temperature 173(2)
_cell_measurement_theta_max 32.736
_cell_measurement_theta_min 3.086
_cell_volume 1284.79(10)
_computing_cell_refinement
;
CrysAlis PRO (Agilent, 2012)
;
_computing_data_collection
;
CrysAlis PRO (Agilent, 2012)
;
_computing_data_reduction
;
CrysAlis RED (Agilent, 2012)
;
_computing_molecular_graphics
;
PLATON (Spek, 2009)
;
_computing_publication_material
;
PLATON (Spek, 2009) and SHELXL2014 (Sheldrick, 2015)
;
_computing_structure_refinement
;
SHELXL2014 (Sheldrick, 2015)
;
_computing_structure_solution
;
SUPERFLIP Palatinus & Chapuis, 2007; Palatinus & van der Lee,
2008)
;
_diffrn_ambient_temperature 173(2)
_diffrn_detector_area_resol_mean 16.0416
_diffrn_measured_fraction_theta_full 0.998
_diffrn_measured_fraction_theta_max 0.895
_diffrn_measurement_device_type 'Agilent Eos Gemini'
_diffrn_measurement_method '\w scans'
_diffrn_radiation_monochromator graphite
_diffrn_radiation_source 'fine-focus sealed tube'
_diffrn_radiation_type MoK\a
_diffrn_radiation_wavelength 0.71073
_diffrn_reflns_av_R_equivalents 0.0276
_diffrn_reflns_limit_h_max 9
_diffrn_reflns_limit_h_min -7
_diffrn_reflns_limit_k_max 10
_diffrn_reflns_limit_k_min -11
_diffrn_reflns_limit_l_max 33
_diffrn_reflns_limit_l_min -36
_diffrn_reflns_number 8880
_diffrn_reflns_theta_full 25.242
_diffrn_reflns_theta_max 32.736
_diffrn_reflns_theta_min 3.086
_diffrn_standards_decay_% 0
_diffrn_standards_interval_count 0
_diffrn_standards_interval_time 0
_diffrn_standards_number 0
_exptl_absorpt_coefficient_mu 0.266
_exptl_absorpt_correction_T_max 0.963
_exptl_absorpt_correction_T_min 0.752
_exptl_absorpt_correction_type multi-scan
_exptl_absorpt_process_details
;
(CrysAlis RED; Agilent, 2012)
;
_exptl_crystal_colour colourless
_exptl_crystal_density_diffrn 1.465
_exptl_crystal_description block
_exptl_crystal_F_000 592
_exptl_crystal_size_max 0.320
_exptl_crystal_size_mid 0.280
_exptl_crystal_size_min 0.140
_refine_diff_density_max 0.316
_refine_diff_density_min -0.315
_refine_ls_extinction_method none
_refine_ls_goodness_of_fit_ref 1.024
_refine_ls_hydrogen_treatment constr
_refine_ls_matrix_type full
_refine_ls_number_parameters 199
_refine_ls_number_reflns 4262
_refine_ls_number_restraints 18
_refine_ls_restrained_S_all 1.022
_refine_ls_R_factor_all 0.0715
_refine_ls_R_factor_gt 0.0474
_refine_ls_shift/su_max 0.001
_refine_ls_shift/su_mean 0.000
_refine_ls_structure_factor_coef Fsqd
_refine_ls_weighting_details 'w=1/[\s^2^(Fo^2^)+(0.0496P)^2^+0.2546P] where P=(Fo^2^+2Fc^2^)/3'
_refine_ls_weighting_scheme calc
_refine_ls_wR_factor_gt 0.1063
_refine_ls_wR_factor_ref 0.1193
_reflns_number_gt 3087
_reflns_number_total 4262
_reflns_threshold_expression 'I > 2\s(I)'
_cod_data_source_file yf3127sup1.cif
_cod_data_source_block III
_cod_database_code 2020922
_shelx_space_group_comment
;
The symmetry employed for this shelxl refinement is uniquely defined
by the following loop, which should always be used as a source of
symmetry information in preference to the above space-group names.
They are only intended as comments.
;
_shelx_estimated_absorpt_t_min 0.920
_shelx_estimated_absorpt_t_max 0.964
_shelxl_version_number 2.014

loop_
_space_group_symop_operation_xyz
'x, y, z'
'-x+1/2, y+1/2, -z+1/2'
'-x, -y, -z'
'x-1/2, -y-1/2, z-1/2'

loop_
_atom_site_type_symbol
_atom_site_label
_atom_site_fract_x
_atom_site_fract_y
_atom_site_fract_z
_atom_site_U_iso_or_equiv
_atom_site_adp_type
_atom_site_calc_flag
_atom_site_occupancy
_atom_site_disorder_assembly
_atom_site_disorder_group
O O1 0.32086(15) 0.14245(14) 0.38771(4) 0.0299(2) Uani d 1 . .
O O2 0.23128(15) 0.13436(16) 0.57313(4) 0.0344(3) Uani d 1 . .
N N1 0.53923(16) 0.26187(16) 0.44754(5) 0.0246(2) Uani d 1 . .
H H1 0.6072 0.2925 0.4203 0.030 Uiso d 1 . .
N N2 0.50876(17) 0.26067(16) 0.54142(5) 0.0255(2) Uani d 1 . .
N N3 0.78320(18) 0.37857(19) 0.50524(5) 0.0347(3) Uani d 1 . .
H H31 0.8323 0.4042 0.5377 0.042 Uiso d 1 . .
H H32 0.8504 0.4052 0.4775 0.042 Uiso d 1 . .
C C1 0.6089(2) 0.30031(19) 0.49822(5) 0.0244(3) Uani d 1 . .
C C2 0.3648(2) 0.17616(18) 0.43932(5) 0.0238(3) Uani d 1 . .
C C3 0.2552(2) 0.13067(19) 0.48119(6) 0.0271(3) Uani d 1 . .
H H3 0.1319 0.0705 0.4762 0.033 Uiso calc 1 . .
C C4 0.3372(2) 0.17884(19) 0.53174(6) 0.0256(3) Uani d 1 . .
C C5 0.1469(2) 0.0368(2) 0.37448(6) 0.0355(4) Uani d 1 . .
H H5A 0.1314 0.0194 0.3357 0.053 Uiso calc 1 . .
H H5B 0.0289 0.0963 0.3865 0.053 Uiso calc 1 . .
H H5C 0.1621 -0.0772 0.3923 0.053 Uiso calc 1 . .
C C6 0.3181(2) 0.1691(3) 0.62629(6) 0.0370(4) Uani d 1 . .
H H6A 0.3638 0.2910 0.6285 0.056 Uiso calc 1 . .
H H6B 0.4313 0.0903 0.6341 0.056 Uiso calc 1 . .
H H6C 0.2182 0.1496 0.6523 0.056 Uiso calc 1 . .
S S1A 0.84749(8) 0.54595(10) 0.26446(2) 0.0376(2) Uani d 0.8687(19) A -1
C C1A 1.0432(3) 0.6531(4) 0.23815(9) 0.0400(5) Uani d 0.8687(19) A -1
H H1A 1.0378 0.7023 0.2033 0.048 Uiso calc 0.8687(19) A -1
C C2A 1.2064(5) 0.6590(7) 0.27308(10) 0.0419(6) Uani d 0.8687(19) A -1
H H2A 1.3289 0.7126 0.2658 0.050 Uiso calc 0.8687(19) A -1
C C3A 1.1710(7) 0.5762(11) 0.3210(2) 0.0372(8) Uani d 0.8687(19) A -1
H H3A 1.2695 0.5677 0.3498 0.045 Uiso calc 0.8687(19) A -1
C C4A 0.9862(5) 0.5089(8) 0.32334(11) 0.0262(4) Uani d 0.8687(19) A -1
C C5A 0.8972(6) 0.4271(10) 0.36979(11) 0.0260(5) Uani d 0.8687(19) A -1
O O1A 0.9959(4) 0.4296(3) 0.41382(9) 0.0309(5) Uani d 0.8687(19) A -1
O O2A 0.7246(5) 0.3595(8) 0.36208(12) 0.0364(6) Uani d 0.8687(19) A -1
S S1B 1.2152(14) 0.568(2) 0.3275(5) 0.0372(8) Uani d 0.1313(19) A -2
C C1B 1.184(3) 0.648(5) 0.2632(7) 0.0419(6) Uani d 0.1313(19) A -2
H H1B 1.2887 0.6968 0.2443 0.050 Uiso calc 0.1313(19) A -2
C C2B 0.993(2) 0.633(3) 0.2428(6) 0.0400(5) Uani d 0.1313(19) A -2
H H2B 0.9429 0.6830 0.2098 0.048 Uiso calc 0.1313(19) A -2
C C3B 0.880(2) 0.536(3) 0.2766(6) 0.03757(17) Uani d 0.1313(19) A -2
H H3B 0.7466 0.5030 0.2670 0.045 Uiso calc 0.1313(19) A -2
C C4B 0.975(3) 0.492(5) 0.3241(7) 0.0262(4) Uani d 0.1313(19) A -2
C C5B 0.884(4) 0.431(7) 0.3731(7) 0.0260(5) Uani d 0.1313(19) A -2
O O1B 0.975(3) 0.466(3) 0.4169(7) 0.0309(5) Uani d 0.1313(19) A -2
O O2B 0.707(4) 0.370(6) 0.3680(9) 0.0364(6) Uani d 0.1313(19) A -2

loop_
_atom_site_aniso_label
_atom_site_aniso_U_11
_atom_site_aniso_U_22
_atom_site_aniso_U_33
_atom_site_aniso_U_12
_atom_site_aniso_U_13
_atom_site_aniso_U_23
O1 0.0302(5) 0.0367(6) 0.0230(5) -0.0081(4) 0.0039(4) -0.0050(4)
O2 0.0341(6) 0.0459(7) 0.0245(5) -0.0043(5) 0.0112(4) 0.0020(5)
N1 0.0265(5) 0.0272(6) 0.0205(5) -0.0031(5) 0.0049(4) 0.0005(4)
N2 0.0284(6) 0.0280(6) 0.0204(5) 0.0013(5) 0.0052(4) 0.0011(5)
N3 0.0338(7) 0.0498(9) 0.0206(6) -0.0144(6) 0.0024(5) -0.0009(5)
C1 0.0283(7) 0.0241(7) 0.0211(6) 0.0006(5) 0.0037(5) 0.0010(5)
C2 0.0260(6) 0.0227(7) 0.0231(6) -0.0002(5) 0.0034(5) -0.0013(5)
C3 0.0256(6) 0.0289(7) 0.0273(7) -0.0029(5) 0.0054(5) 0.0012(6)
C4 0.0287(7) 0.0248(7) 0.0241(6) 0.0039(5) 0.0082(5) 0.0029(5)
C5 0.0341(8) 0.0396(9) 0.0327(8) -0.0093(7) 0.0007(6) -0.0072(7)
C6 0.0393(8) 0.0509(10) 0.0219(7) 0.0044(7) 0.0098(6) 0.0003(7)
S1A 0.0422(3) 0.0527(3) 0.0175(3) 0.0001(2) -0.00008(17) 0.0023(2)
C1A 0.0570(15) 0.0417(13) 0.0233(8) -0.0003(11) 0.0172(9) 0.0070(7)
C2A 0.0504(12) 0.0451(13) 0.0315(13) -0.0122(10) 0.0128(9) 0.0005(15)
C3A 0.042(2) 0.0423(11) 0.0267(17) -0.004(2) 0.0017(14) 0.0037(11)
C4A 0.0327(8) 0.0277(15) 0.0185(6) 0.0002(6) 0.0036(5) 0.0004(6)
C5A 0.0301(9) 0.0283(9) 0.0199(7) -0.0014(9) 0.0042(6) -0.0009(8)
O1A 0.0323(9) 0.0400(14) 0.0203(6) -0.0041(8) 0.0009(5) 0.0023(7)
O2A 0.0352(9) 0.0538(13) 0.0205(10) -0.0147(10) 0.0034(6) -0.0001(10)
S1B 0.042(2) 0.0423(11) 0.0267(17) -0.004(2) 0.0017(14) 0.0037(11)
C1B 0.0504(12) 0.0451(13) 0.0315(13) -0.0122(10) 0.0128(9) 0.0005(15)
C2B 0.0570(15) 0.0417(13) 0.0233(8) -0.0003(11) 0.0172(9) 0.0070(7)
C3B 0.0422(3) 0.0527(3) 0.0175(3) 0.0001(2) -0.00008(17) 0.0023(2)
C4B 0.0327(8) 0.0277(15) 0.0185(6) 0.0002(6) 0.0036(5) 0.0004(6)
C5B 0.0301(9) 0.0283(9) 0.0199(7) -0.0014(9) 0.0042(6) -0.0009(8)
O1B 0.0323(9) 0.0400(14) 0.0203(6) -0.0041(8) 0.0009(5) 0.0023(7)
O2B 0.0352(9) 0.0538(13) 0.0205(10) -0.0147(10) 0.0034(6) -0.0001(10)

loop_
_atom_type_symbol
_atom_type_description
_atom_type_scat_dispersion_real
_atom_type_scat_dispersion_imag
_atom_type_scat_source
C C 0.0033 0.0016 'International Tables Vol C Tables 4.2.6.8 and 6.1.1.4'
H H 0.0000 0.0000 'International Tables Vol C Tables 4.2.6.8 and 6.1.1.4'
N N 0.0061 0.0033 'International Tables Vol C Tables 4.2.6.8 and 6.1.1.4'
O O 0.0106 0.0060 'International Tables Vol C Tables 4.2.6.8 and 6.1.1.4'
S S 0.1246 0.1234 'International Tables Vol C Tables 4.2.6.8 and 6.1.1.4'

loop_
_geom_angle_atom_site_label_1
_geom_angle_atom_site_label_2
_geom_angle_atom_site_label_3
_geom_angle
C2 O1 C5 117.00(11)
C4 O2 C6 117.66(12)
C2 N1 C1 119.36(11)
C2 N1 H1 120.3
C1 N1 H1 120.4
C4 N2 C1 115.96(12)
C1 N3 H31 120.0
C1 N3 H32 120.1
H31 N3 H32 120.0
N3 C1 N2 118.96(13)
N3 C1 N1 118.10(12)
N2 C1 N1 122.94(13)
O1 C2 N1 112.05(11)
O1 C2 C3 126.90(13)
N1 C2 C3 121.05(13)
C2 C3 C4 115.39(13)
C2 C3 H3 122.3
C4 C3 H3 122.3
N2 C4 O2 118.81(13)
N2 C4 C3 125.28(12)
O2 C4 C3 115.90(13)
O1 C5 H5A 109.5
O1 C5 H5B 109.5
H5A C5 H5B 109.5
O1 C5 H5C 109.5
H5A C5 H5C 109.5
H5B C5 H5C 109.5
O2 C6 H6A 109.5
O2 C6 H6B 109.5
H6A C6 H6B 109.5
O2 C6 H6C 109.5
H6A C6 H6C 109.5
H6B C6 H6C 109.5
C4A S1A C1A 91.26(11)
C2A C1A S1A 112.08(17)
C2A C1A H1A 124.0
S1A C1A H1A 124.0
C1A C2A C3A 111.2(2)
C1A C2A H2A 124.4
C3A C2A H2A 124.4
C4A C3A C2A 115.1(3)
C4A C3A H3A 122.5
C2A C3A H3A 122.5
C3A C4A C5A 128.1(3)
C3A C4A S1A 110.4(2)
C5A C4A S1A 121.30(17)
O1A C5A O2A 124.4(2)
O1A C5A C4A 117.93(16)
O2A C5A C4A 117.69(18)
C4B S1B C1B 91.1(4)
C2B C1B S1B 112.0(5)
C2B C1B H1B 124.0
S1B C1B H1B 124.0
C1B C2B C3B 111.0(6)
C1B C2B H2B 124.5
C3B C2B H2B 124.5
C4B C3B C2B 115.1(6)
C4B C3B H3B 122.4
C2B C3B H3B 122.4
C3B C4B C5B 127.6(10)
C3B C4B S1B 110.2(5)
C5B C4B S1B 120.4(7)
O1B C5B O2B 124.3(10)
O1B C5B C4B 117.1(7)
O2B C5B C4B 117.8(7)

loop_
_geom_bond_atom_site_label_1
_geom_bond_atom_site_label_2
_geom_bond_distance
O1 C2 1.3320(16)
O1 C5 1.4421(18)
O2 C4 1.3423(15)
O2 C6 1.4424(19)
N1 C2 1.3479(17)
N1 C1 1.3558(17)
N1 H1 0.8803
N2 C4 1.3208(19)
N2 C1 1.3484(16)
N3 C1 1.3179(18)
N3 H31 0.8790
N3 H32 0.8788
C2 C3 1.3681(18)
C3 C4 1.396(2)
C3 H3 0.9500
C5 H5A 0.9800
C5 H5B 0.9800
C5 H5C 0.9800
C6 H6A 0.9800
C6 H6B 0.9800
C6 H6C 0.9800
S1A C4A 1.715(2)
S1A C1A 1.720(2)
C1A C2A 1.358(3)
C1A H1A 0.9500
C2A C3A 1.391(6)
C2A H2A 0.9500
C3A C4A 1.352(5)
C3A H3A 0.9500
C4A C5A 1.483(2)
C5A O1A 1.249(2)
C5A O2A 1.2742(19)
S1B C4B 1.716(6)
S1B C1B 1.721(5)
C1B C2B 1.358(5)
C1B H1B 0.9500
C2B C3B 1.389(7)
C2B H2B 0.9500
C3B C4B 1.353(7)
C3B H3B 0.9500
C4B C5B 1.485(5)
C5B O1B 1.249(5)
C5B O2B 1.274(5)

loop_
_geom_hbond_atom_site_label_D
_geom_hbond_atom_site_label_H
_geom_hbond_atom_site_label_A
_geom_hbond_site_symmetry_A
_geom_hbond_distance_DH
_geom_hbond_distance_HA
_geom_hbond_distance_DA
_geom_hbond_angle_DHA
_geom_hbond_publ_flag
N1 H1 O2A . 0.88 1.78 2.658(4) 175 no
N3 H31 O1A 3_766 0.88 2.06 2.839(3) 148 no
N3 H32 O1A . 0.88 1.94 2.811(3) 172 no
N1 H1 O2B . 0.88 1.62 2.50(3) 172 no
N3 H31 O1B 3_766 0.88 1.94 2.73(2) 148 no
N3 H32 O1B . 0.88 1.84 2.722(19) 176 no

loop_
_geom_torsion_atom_site_label_1
_geom_torsion_atom_site_label_2
_geom_torsion_atom_site_label_3
_geom_torsion_atom_site_label_4
_geom_torsion
C4 N2 C1 N3 -178.52(14)
C4 N2 C1 N1 0.9(2)
C2 N1 C1 N3 177.61(13)
C2 N1 C1 N2 -1.8(2)
C5 O1 C2 N1 174.35(13)
C5 O1 C2 C3 -4.5(2)
C1 N1 C2 O1 -177.61(12)
C1 N1 C2 C3 1.4(2)
O1 C2 C3 C4 178.68(14)
N1 C2 C3 C4 -0.1(2)
C1 N2 C4 O2 179.40(13)
C1 N2 C4 C3 0.5(2)
C6 O2 C4 N2 -3.9(2)
C6 O2 C4 C3 175.14(13)
C2 C3 C4 N2 -0.8(2)
C2 C3 C4 O2 -179.79(13)
C4A S1A C1A C2A 0.2(4)
S1A C1A C2A C3A 0.0(6)
C1A C2A C3A C4A -0.3(9)
C2A C3A C4A C5A -174.4(6)
C2A C3A C4A S1A 0.4(9)
C1A S1A C4A C3A -0.3(5)
C1A S1A C4A C5A 174.9(4)
C3A C4A C5A O1A 5.7(9)
S1A C4A C5A O1A -168.6(6)
C3A C4A C5A O2A -174.6(9)
S1A C4A C5A O2A 11.1(8)
C4B S1B C1B C2B 6(3)
S1B C1B C2B C3B -8(4)
C1B C2B C3B C4B 6(4)
C2B C3B C4B C5B 163(3)
C2B C3B C4B S1B -2(4)
C1B S1B C4B C3B -3(3)
C1B S1B C4B C5B -168(3)
C3B C4B C5B O1B -151(5)
S1B C4B C5B O1B 12(5)
C3B C4B C5B O2B 19(6)
S1B C4B C5B O2B -178(5)

_cod_database_fobs_code 2020922
